data_1567878
loop_
_publ_author_name
'Haibach, Michael C.'
'Ickes, Andrew R.'
'Tcyrulnikov, Sergei'
'Shekhar, Shashank'
'Monfette, Sebastien'
'Swiatowiec, Rafal'
'Kotecki, Brian J.'
'Wang, Jason'
'Wall, Amanda L.'
'Henry, Rodger F.'
'Hansen, Eric C.'

_publ_section_title
;
 Enabling Suzuki-Miyaura coupling of Lewis-basic arylboronic esters with a
 nonprecious metal catalyst.
;
_journal_issue 43
_journal_name_full 'Chemical science'
_journal_page_first 12906
_journal_page_last 12912
_journal_paper_doi 10.1039/d2sc03877c
_journal_volume 13
_journal_year 2022
_chemical_formula_moiety 'C26 H26 Cl2 Ni P2'
_chemical_formula_sum 'C26 H26 Cl2 Ni P2'
_chemical_formula_weight 530.02
_space_group_crystal_system monoclinic
_space_group_IT_number 14
_space_group_name_Hall '-P 2yn'
_space_group_name_H-M_alt 'P 1 21/n 1'
_atom_sites_solution_hydrogens geom
_audit_creation_method SHELXL-2016/6
_audit_update_record
;
2021-09-13 deposited with the CCDC.	2022-10-14 downloaded from the CCDC.
;
_cell_angle_alpha 90
_cell_angle_beta 113.171(10)
_cell_angle_gamma 90
_cell_formula_units_Z 2
_cell_length_a 9.345(8)
_cell_length_b 15.097(13)
_cell_length_c 9.749(8)
_cell_measurement_reflns_used 6703
_cell_measurement_temperature 100(2)
_cell_measurement_theta_max 27.353
_cell_measurement_theta_min 2.5585
_cell_volume 1264.5(19)
_computing_cell_refinement 'Apex2 v2.1-4 (Bruker, 2007)'
_computing_data_collection 'Apex2 v2.1-4 (Bruker, 2007)'
_computing_data_reduction 'Apex2 v2.1-4 (Bruker, 2007)'
_computing_molecular_graphics 'ORTEP-3 for Windows v2.01'
_computing_structure_refinement 'SHELXL-2016/6 (Sheldrick, 2016)'
_computing_structure_solution 'SHELXT 2014/5 (Sheldrick, 2014)'
_diffrn_ambient_temperature 100(2)
_diffrn_measured_fraction_theta_full 0.999
_diffrn_measured_fraction_theta_max 0.981
_diffrn_measurement_device_type CCD
_diffrn_measurement_method 'omega scan'
_diffrn_radiation_type MoK\a
_diffrn_radiation_wavelength 0.71073
_diffrn_reflns_av_R_equivalents 0.1206
_diffrn_reflns_av_unetI/netI 0.0627
_diffrn_reflns_Laue_measured_fraction_full 0.999
_diffrn_reflns_Laue_measured_fraction_max 0.981
_diffrn_reflns_limit_h_max 12
_diffrn_reflns_limit_h_min -11
_diffrn_reflns_limit_k_max 19
_diffrn_reflns_limit_k_min -19
_diffrn_reflns_limit_l_max 12
_diffrn_reflns_limit_l_min -12
_diffrn_reflns_number 14293
_diffrn_reflns_point_group_measured_fraction_full 0.999
_diffrn_reflns_point_group_measured_fraction_max 0.981
_diffrn_reflns_theta_full 25.242
_diffrn_reflns_theta_max 27.472
_diffrn_reflns_theta_min 2.558
_diffrn_source 'sealed tube'
_exptl_absorpt_coefficient_mu 1.117
_exptl_absorpt_correction_type multi-scan
_exptl_crystal_colour red
_exptl_crystal_density_diffrn 1.392
_exptl_crystal_density_meas ?
_exptl_crystal_description block
_exptl_crystal_F_000 548
_exptl_crystal_size_max 0.3
_exptl_crystal_size_mid 0.3
_exptl_crystal_size_min 0.3
_exptl_transmission_factor_max 1.000
_exptl_transmission_factor_min 0.845
_refine_diff_density_max 0.431
_refine_diff_density_min -0.850
_refine_diff_density_rms 0.075
_refine_ls_extinction_method none
_refine_ls_goodness_of_fit_ref 1.049
_refine_ls_hydrogen_treatment constr
_refine_ls_matrix_type full
_refine_ls_number_parameters 143
_refine_ls_number_reflns 2843
_refine_ls_number_restraints 0
_refine_ls_restrained_S_all 1.049
_refine_ls_R_factor_all 0.0364
_refine_ls_R_factor_gt 0.0299
_refine_ls_shift/su_max 0.001
_refine_ls_shift/su_mean 0.000
_refine_ls_structure_factor_coef Fsqd
_refine_ls_weighting_details 'w=1/[\s^2^(Fo^2^)+(0.0181P)^2^+0.1654P] where P=(Fo^2^+2Fc^2^)/3'
_refine_ls_weighting_scheme calc
_refine_ls_wR_factor_gt 0.0650
_refine_ls_wR_factor_ref 0.0673
_reflns_Friedel_coverage 0.000
_reflns_number_gt 2447
_reflns_number_total 2843
_reflns_threshold_expression 'I > 2\s(I)'
_cod_data_source_file d2sc03877c3.cif
_cod_data_source_block transPPh2Me2NiCl2
_cod_depositor_comments
;
The following automatic conversions were performed:

data item '_exptl_crystal_density_meas' value 'none' was changed to
'?' -- the value is perceived as not measured.

Automatic conversion script
Id: cif_fix_values 7556 2019-12-06 15:28:31Z antanas 

 Adding full bibliography for 1567877--1567878.cif.
;
_cod_original_sg_symbol_H-M 'P 21/n'
_cod_database_code 1567878
_shelx_shelxl_version_number 2016/6
_shelx_space_group_comment
;
The symmetry employed for this shelxl refinement is uniquely defined
by the following loop, which should always be used as a source of
symmetry information in preference to the above space-group names.
They are only intended as comments.
;

loop_
_space_group_symop_operation_xyz
'x, y, z'
'-x+1/2, y+1/2, -z+1/2'
'-x, -y, -z'
'x-1/2, -y-1/2, z-1/2'

loop_
_atom_site_label
_atom_site_type_symbol
_atom_site_fract_x
_atom_site_fract_y
_atom_site_fract_z
_atom_site_U_iso_or_equiv
_atom_site_adp_type
_atom_site_occupancy
_atom_site_site_symmetry_order
_atom_site_calc_flag
_atom_site_refinement_flags_posn
_atom_site_refinement_flags_adp
_atom_site_refinement_flags_occupancy
_atom_site_disorder_assembly
_atom_site_disorder_group
Ni1 Ni 1.000000 0.500000 0.500000 0.01023(9) Uani 1 2 d S . P . .
Cl1 Cl 0.89961(4) 0.40450(3) 0.60328(4) 0.01674(11) Uani 1 1 d . . . . .
P1 P 0.82146(4) 0.46510(3) 0.27411(4) 0.01118(11) Uani 1 1 d . . . . .
C1 C 0.89320(16) 0.37398(11) 0.19617(16) 0.0128(3) Uani 1 1 d . . . . .
C2 C 0.96079(18) 0.30056(12) 0.28717(17) 0.0170(4) Uani 1 1 d . . . . .
H2 H 0.966550 0.298717 0.386615 0.020 Uiso 1 1 calc R U . . .
C3 C 1.01932(19) 0.23058(13) 0.23213(19) 0.0199(4) Uani 1 1 d . . . . .
H3 H 1.064458 0.181039 0.294191 0.024 Uiso 1 1 calc R U . . .
C4 C 1.01227(19) 0.23252(13) 0.08607(19) 0.0213(4) Uani 1 1 d . . . . .
H4 H 1.052714 0.184691 0.048987 0.026 Uiso 1 1 calc R U . . .
C5 C 0.94574(19) 0.30487(13) -0.00396(18) 0.0203(4) Uani 1 1 d . . . . .
H5 H 0.940183 0.306297 -0.103351 0.024 Uiso 1 1 calc R U . . .
C6 C 0.88683(18) 0.37566(12) 0.04985(17) 0.0168(3) Uani 1 1 d . . . . .
H6 H 0.842303 0.425111 -0.012673 0.020 Uiso 1 1 calc R U . . .
C7 C 0.63051(16) 0.43046(11) 0.26485(16) 0.0126(3) Uani 1 1 d . . . . .
C8 C 0.55817(17) 0.35080(11) 0.20123(16) 0.0141(3) Uani 1 1 d . . . . .
H8 H 0.611444 0.309124 0.165414 0.017 Uiso 1 1 calc R U . . .
C9 C 0.40703(17) 0.33256(12) 0.19040(17) 0.0164(3) Uani 1 1 d . . . . .
H9 H 0.357719 0.278554 0.147028 0.020 Uiso 1 1 calc R U . . .
C10 C 0.32931(18) 0.39348(12) 0.24312(17) 0.0170(4) Uani 1 1 d . . . . .
H10 H 0.226861 0.380893 0.235540 0.020 Uiso 1 1 calc R U . . .
C11 C 0.40031(18) 0.47271(12) 0.30685(17) 0.0171(4) Uani 1 1 d . . . . .
H11 H 0.346488 0.514329 0.342154 0.021 Uiso 1 1 calc R U . . .
C12 C 0.55107(18) 0.49067(12) 0.31860(17) 0.0157(3) Uani 1 1 d . . . . .
H12 H 0.600375 0.544357 0.363579 0.019 Uiso 1 1 calc R U . . .
C13 C 0.76574(19) 0.55205(12) 0.13279(17) 0.0180(4) Uani 1 1 d . . . . .
H13A H 0.684234 0.529823 0.040723 0.027 Uiso 1 1 calc R U . . .
H13B H 0.856641 0.569689 0.112843 0.027 Uiso 1 1 calc R U . . .
H13C H 0.726418 0.603343 0.168890 0.027 Uiso 1 1 calc R U . . .

loop_
_atom_site_aniso_label
_atom_site_aniso_U_11
_atom_site_aniso_U_22
_atom_site_aniso_U_33
_atom_site_aniso_U_23
_atom_site_aniso_U_13
_atom_site_aniso_U_12
Ni1 0.01040(14) 0.01099(19) 0.00936(14) 0.00047(10) 0.00394(11) -0.00116(10)
Cl1 0.01633(18) 0.0193(2) 0.01406(19) 0.00327(15) 0.00540(15) -0.00504(15)
P1 0.01078(18) 0.0125(3) 0.00991(19) 0.00086(14) 0.00370(15) -0.00029(15)
C1 0.0089(7) 0.0152(10) 0.0138(7) -0.0032(6) 0.0041(6) -0.0036(6)
C2 0.0160(8) 0.0187(10) 0.0146(8) -0.0010(6) 0.0043(6) -0.0011(7)
C3 0.0161(8) 0.0178(10) 0.0235(9) -0.0016(7) 0.0050(7) -0.0001(7)
C4 0.0169(8) 0.0202(11) 0.0279(9) -0.0112(7) 0.0101(7) -0.0035(7)
C5 0.0199(8) 0.0258(11) 0.0172(8) -0.0077(7) 0.0092(7) -0.0060(7)
C6 0.0144(7) 0.0200(10) 0.0152(8) -0.0014(6) 0.0048(6) -0.0016(7)
C7 0.0101(7) 0.0162(9) 0.0097(7) 0.0024(6) 0.0021(6) 0.0001(6)
C8 0.0145(7) 0.0142(10) 0.0123(7) 0.0005(6) 0.0037(6) 0.0017(6)
C9 0.0159(7) 0.0167(10) 0.0141(7) 0.0018(6) 0.0032(6) -0.0035(7)
C10 0.0121(7) 0.0234(11) 0.0144(8) 0.0043(6) 0.0041(6) -0.0010(7)
C11 0.0154(8) 0.0219(10) 0.0150(8) 0.0014(6) 0.0069(6) 0.0048(7)
C12 0.0147(7) 0.0160(10) 0.0142(8) -0.0014(6) 0.0033(6) -0.0009(6)
C13 0.0181(8) 0.0178(10) 0.0164(8) 0.0048(7) 0.0048(7) 0.0011(7)

loop_
_atom_type_symbol
_atom_type_description
_atom_type_scat_dispersion_real
_atom_type_scat_dispersion_imag
_atom_type_scat_source
C C 0.0033 0.0016 'International Tables Vol C Tables 4.2.6.8 and 6.1.1.4'
H H 0.0000 0.0000 'International Tables Vol C Tables 4.2.6.8 and 6.1.1.4'
Cl Cl 0.1484 0.1585 'International Tables Vol C Tables 4.2.6.8 and 6.1.1.4'
Ni Ni 0.3393 1.1124 'International Tables Vol C Tables 4.2.6.8 and 6.1.1.4'
P P 0.1023 0.0942 'International Tables Vol C Tables 4.2.6.8 and 6.1.1.4'

loop_
_geom_angle_atom_site_label_1
_geom_angle_atom_site_label_2
_geom_angle_atom_site_label_3
_geom_angle
_geom_angle_site_symmetry_1
_geom_angle_site_symmetry_3
_geom_angle_publ_flag
Cl1 Ni1 Cl1 180.0 . 3_766 ?
Cl1 Ni1 P1 90.52(6) . . ?
Cl1 Ni1 P1 89.48(6) 3_766 . ?
Cl1 Ni1 P1 89.48(6) . 3_766 ?
Cl1 Ni1 P1 90.52(6) 3_766 3_766 ?
P1 Ni1 P1 180.0 . 3_766 ?
C1 P1 C13 105.71(10) . . ?
C1 P1 C7 106.01(8) . . ?
C13 P1 C7 100.70(8) . . ?
C1 P1 Ni1 109.48(7) . . ?
C13 P1 Ni1 117.00(8) . . ?
C7 P1 Ni1 116.81(7) . . ?
C2 C1 C6 118.98(16) . . ?
C2 C1 P1 118.69(13) . . ?
C6 C1 P1 122.31(13) . . ?
C3 C2 C1 120.20(16) . . ?
C3 C2 H2 119.9 . . ?
C1 C2 H2 119.9 . . ?
C2 C3 C4 120.55(17) . . ?
C2 C3 H3 119.7 . . ?
C4 C3 H3 119.7 . . ?
C5 C4 C3 119.38(16) . . ?
C5 C4 H4 120.3 . . ?
C3 C4 H4 120.3 . . ?
C4 C5 C6 120.70(17) . . ?
C4 C5 H5 119.6 . . ?
C6 C5 H5 119.6 . . ?
C5 C6 C1 120.18(16) . . ?
C5 C6 H6 119.9 . . ?
C1 C6 H6 119.9 . . ?
C8 C7 C12 119.29(15) . . ?
C8 C7 P1 124.05(12) . . ?
C12 C7 P1 116.57(13) . . ?
C7 C8 C9 119.94(15) . . ?
C7 C8 H8 120.0 . . ?
C9 C8 H8 120.0 . . ?
C10 C9 C8 119.99(17) . . ?
C10 C9 H9 120.0 . . ?
C8 C9 H9 120.0 . . ?
C11 C10 C9 120.51(16) . . ?
C11 C10 H10 119.7 . . ?
C9 C10 H10 119.7 . . ?
C10 C11 C12 119.55(16) . . ?
C10 C11 H11 120.2 . . ?
C12 C11 H11 120.2 . . ?
C11 C12 C7 120.71(16) . . ?
C11 C12 H12 119.6 . . ?
C7 C12 H12 119.6 . . ?
P1 C13 H13A 109.5 . . ?
P1 C13 H13B 109.5 . . ?
H13A C13 H13B 109.5 . . ?
P1 C13 H13C 109.5 . . ?
H13A C13 H13C 109.5 . . ?
H13B C13 H13C 109.5 . . ?

loop_
_geom_bond_atom_site_label_1
_geom_bond_atom_site_label_2
_geom_bond_distance
_geom_bond_site_symmetry_2
_geom_bond_publ_flag
Ni1 Cl1 2.1716(12) . ?
Ni1 Cl1 2.1717(12) 3_766 ?
Ni1 P1 2.2405(15) . ?
Ni1 P1 2.2405(15) 3_766 ?
P1 C1 1.822(2) . ?
P1 C13 1.824(2) . ?
P1 C7 1.827(2) . ?
C1 C2 1.405(2) . ?
C1 C6 1.404(2) . ?
C2 C3 1.391(3) . ?
C2 H2 0.9500 . ?
C3 C4 1.400(3) . ?
C3 H3 0.9500 . ?
C4 C5 1.386(3) . ?
C4 H4 0.9500 . ?
C5 C6 1.396(3) . ?
C5 H5 0.9500 . ?
C6 H6 0.9500 . ?
C7 C8 1.399(2) . ?
C7 C12 1.399(2) . ?
C8 C9 1.402(2) . ?
C8 H8 0.9500 . ?
C9 C10 1.390(3) . ?
C9 H9 0.9500 . ?
C10 C11 1.390(3) . ?
C10 H10 0.9500 . ?
C11 C12 1.395(3) . ?
C11 H11 0.9500 . ?
C12 H12 0.9500 . ?
C13 H13A 0.9800 . ?
C13 H13B 0.9800 . ?
C13 H13C 0.9800 . ?

loop_
_geom_torsion_atom_site_label_1
_geom_torsion_atom_site_label_2
_geom_torsion_atom_site_label_3
_geom_torsion_atom_site_label_4
_geom_torsion
_geom_torsion_site_symmetry_1
_geom_torsion_site_symmetry_2
_geom_torsion_site_symmetry_3
_geom_torsion_site_symmetry_4
_geom_torsion_publ_flag
C13 P1 C1 C2 173.16(12) . . . . ?
C7 P1 C1 C2 -80.50(13) . . . . ?
Ni1 P1 C1 C2 46.31(13) . . . . ?
C13 P1 C1 C6 -5.17(15) . . . . ?
C7 P1 C1 C6 101.17(14) . . . . ?
Ni1 P1 C1 C6 -132.02(12) . . . . ?
C6 C1 C2 C3 -0.4(2) . . . . ?
P1 C1 C2 C3 -178.83(12) . . . . ?
C1 C2 C3 C4 0.3(2) . . . . ?
C2 C3 C4 C5 -0.2(2) . . . . ?
C3 C4 C5 C6 0.4(2) . . . . ?
C4 C5 C6 C1 -0.5(2) . . . . ?
C2 C1 C6 C5 0.6(2) . . . . ?
P1 C1 C6 C5 178.90(12) . . . . ?
C1 P1 C7 C8 -3.14(15) . . . . ?
C13 P1 C7 C8 106.79(15) . . . . ?
Ni1 P1 C7 C8 -125.40(12) . . . . ?
C1 P1 C7 C12 -179.73(11) . . . . ?
C13 P1 C7 C12 -69.80(15) . . . . ?
Ni1 P1 C7 C12 58.01(13) . . . . ?
C12 C7 C8 C9 0.7(2) . . . . ?
P1 C7 C8 C9 -175.78(12) . . . . ?
C7 C8 C9 C10 -0.1(2) . . . . ?
C8 C9 C10 C11 0.0(2) . . . . ?
C9 C10 C11 C12 -0.4(2) . . . . ?
C10 C11 C12 C7 1.0(2) . . . . ?
C8 C7 C12 C11 -1.2(2) . . . . ?
P1 C7 C12 C11 175.60(12) . . . . ?
